data_7217138
loop_
_publ_author_name
'Mercadal, Nerea'
'Day, Stephen P.'
'Jarmyn, Andrew'
'Pitak, Mateusz B.'
'Coles, Simon J.'
'Wilson, Claire'
'Rees, Gregory J.'
'Hanna, John V.'
'Wallis, John D.'

_publ_section_title
;
 O- vs. N-protonation of 1-dimethylaminonaphthalene-8-ketones: formation
 of a peri N--C bond or a hydrogen bond to the pi-electron density of a
 carbonyl group
;
_journal_issue 36
_journal_name_full CrystEngComm
_journal_page_first 8363
_journal_paper_doi 10.1039/C4CE00981A
_journal_volume 16
_journal_year 2014
_chemical_formula_sum 'C19 H18 B F4 N O'
_chemical_formula_weight 363.15
_chemical_name_systematic
; 
N,N-Dimethyl-N-(8-benzoylnaphth-1-yl)ammonium tetrafluoroborate, 10-H.BF4
;
_space_group_IT_number 61
_symmetry_cell_setting orthorhombic
_symmetry_space_group_name_Hall '-P 2ac 2ab'
_symmetry_space_group_name_H-M 'P b c a'
_atom_sites_solution_hydrogens difmap
_atom_sites_solution_primary direct
_atom_sites_solution_secondary difmap
_audit_creation_method SHELXL-97
_cell_angle_alpha 90.00
_cell_angle_beta 90.00
_cell_angle_gamma 90.00
_cell_formula_units_Z 8
_cell_length_a 13.6452(5)
_cell_length_b 13.5547(4)
_cell_length_c 18.2545(8)
_cell_measurement_reflns_used 2347
_cell_measurement_temperature 150(2)
_cell_measurement_theta_max 28.9518
_cell_measurement_theta_min 2.9790
_cell_volume 3376.3(2)
_computing_cell_refinement
;
CrysAlisPro, Agilent Technologies,
Version 1.171.35.15 (release 03-08-2011 CrysAlis171 .NET)
(compiled Aug  3 2011,13:03:54)
;
_computing_data_collection
;
CrysAlisPro, Agilent Technologies,
Version 1.171.35.15 (release 03-08-2011 CrysAlis171 .NET)
(compiled Aug  3 2011,13:03:54)
;
_computing_data_reduction
;
CrysAlisPro, Agilent Technologies,
Version 1.171.35.15 (release 03-08-2011 CrysAlis171 .NET)
(compiled Aug  3 2011,13:03:54)
;
_computing_structure_refinement 'SHELXL-97 (Sheldrick, 1997)'
_computing_structure_solution 'SHELXS-97 (Sheldrick, 1990)'
_diffrn_ambient_temperature 150(2)
_diffrn_detector_area_resol_mean 15.9832
_diffrn_measured_fraction_theta_full 0.990
_diffrn_measured_fraction_theta_max 0.877
_diffrn_measurement_device_type 'Xcalibur, Sapphire3'
_diffrn_measurement_method '\w scans'
_diffrn_radiation_monochromator graphite
_diffrn_radiation_source 'Enhance (Mo) X-ray Source'
_diffrn_radiation_type MoK\a
_diffrn_radiation_wavelength 0.71073
_diffrn_reflns_av_R_equivalents 0.0313
_diffrn_reflns_av_sigmaI/netI 0.0469
_diffrn_reflns_limit_h_max 18
_diffrn_reflns_limit_h_min -17
_diffrn_reflns_limit_k_max 17
_diffrn_reflns_limit_k_min -18
_diffrn_reflns_limit_l_max 24
_diffrn_reflns_limit_l_min -17
_diffrn_reflns_number 10610
_diffrn_reflns_theta_full 27.00
_diffrn_reflns_theta_max 29.02
_diffrn_reflns_theta_min 2.99
_exptl_absorpt_coefficient_mu 0.117
_exptl_absorpt_correction_T_max 1.00000
_exptl_absorpt_correction_T_min 0.98994
_exptl_absorpt_correction_type multi-scan
_exptl_absorpt_process_details
;
CrysAlisPro, Agilent Technologies,
Version 1.171.35.15 (release 03-08-2011 CrysAlis171 .NET)
(compiled Aug  3 2011,13:03:54)
Empirical absorption correction using spherical harmonics,
 implemented in SCALE3 ABSPACK scaling algorithm.
;
_exptl_crystal_colour colourless
_exptl_crystal_density_diffrn 1.429
_exptl_crystal_density_method 'not measured'
_exptl_crystal_description 'thick needle'
_exptl_crystal_F_000 1504
_exptl_crystal_size_max 0.3952
_exptl_crystal_size_mid 0.1400
_exptl_crystal_size_min 0.0804
_refine_diff_density_max 0.507
_refine_diff_density_min -0.530
_refine_diff_density_rms 0.053
_refine_ls_extinction_method none
_refine_ls_goodness_of_fit_ref 1.114
_refine_ls_hydrogen_treatment mixed
_refine_ls_matrix_type full
_refine_ls_number_parameters 270
_refine_ls_number_reflns 3948
_refine_ls_number_restraints 7
_refine_ls_restrained_S_all 1.126
_refine_ls_R_factor_all 0.1055
_refine_ls_R_factor_gt 0.0767
_refine_ls_shift/su_max 0.000
_refine_ls_shift/su_mean 0.000
_refine_ls_structure_factor_coef Fsqd
_refine_ls_weighting_details 'calc w=1/[\s^2^(Fo^2^)+(0.0512P)^2^+3.4888P] where P=(Fo^2^+2Fc^2^)/3'
_refine_ls_weighting_scheme calc
_refine_ls_wR_factor_gt 0.1518
_refine_ls_wR_factor_ref 0.1660
_reflns_number_gt 2983
_reflns_number_total 3948
_reflns_threshold_expression >2sigma(I)
_cod_data_source_file c4ce00981a2.cif
_cod_data_source_block 10HBF4
_cod_depositor_comments 'Adding full bibliography for 7217128--7217139.cif.'
_cod_original_sg_symbol_H-M Pbca
_cod_database_code 7217138

loop_
_symmetry_equiv_pos_as_xyz
'x, y, z'
'-x+1/2, -y, z+1/2'
'x+1/2, -y+1/2, -z'
'-x, y+1/2, -z+1/2'
'-x, -y, -z'
'x-1/2, y, -z-1/2'
'-x-1/2, y-1/2, z'
'x, -y-1/2, z-1/2'

loop_
_atom_site_label
_atom_site_type_symbol
_atom_site_fract_x
_atom_site_fract_y
_atom_site_fract_z
_atom_site_U_iso_or_equiv
_atom_site_adp_type
_atom_site_occupancy
_atom_site_symmetry_multiplicity
_atom_site_calc_flag
_atom_site_refinement_flags
_atom_site_disorder_assembly
_atom_site_disorder_group
F1A F 0.0460(2) 0.8247(3) 0.4582(4) 0.083(2) Uani 0.567(5) 1 d PD A 1
F1B F 0.0881(5) 0.8427(3) 0.4999(3) 0.0608(19) Uani 0.433(5) 1 d PD A 2
F2 F 0.13241(16) 0.68668(13) 0.44389(17) 0.0842(8) Uani 1 1 d D A .
F3A F 0.1896(3) 0.8385(3) 0.3993(2) 0.0499(12) Uani 0.567(5) 1 d PD A 1
F3B F 0.0830(4) 0.7976(4) 0.3869(2) 0.082(2) Uani 0.433(5) 1 d PD A 2
F4A F 0.1858(3) 0.7947(3) 0.51520(17) 0.0752(18) Uani 0.567(5) 1 d PD A 1
F4B F 0.2289(3) 0.8182(5) 0.4350(6) 0.105(4) Uani 0.433(5) 1 d PD A 2
H1 H 0.1149(19) 0.487(2) 0.0758(14) 0.025(7) Uiso 1 1 d . . .
O1 O 0.02832(13) 0.52595(14) 0.14404(10) 0.0337(5) Uani 1 1 d . . .
N1 N 0.16811(15) 0.45330(15) 0.05801(11) 0.0249(5) Uani 1 1 d . . .
C1 C 0.25353(17) 0.51254(17) 0.08157(13) 0.0219(5) Uani 1 1 d . . .
C2 C 0.33176(19) 0.51823(19) 0.03553(14) 0.0274(6) Uani 1 1 d . . .
H2 H 0.3298 0.4849 -0.0102 0.033 Uiso 1 1 calc R . .
C3 C 0.41525(18) 0.57275(19) 0.05474(15) 0.0304(6) Uani 1 1 d . . .
H3 H 0.4693 0.5766 0.0221 0.036 Uiso 1 1 calc R . .
C4 C 0.41826(18) 0.61988(18) 0.12012(14) 0.0272(6) Uani 1 1 d . . .
H4 H 0.4749 0.6567 0.1331 0.033 Uiso 1 1 calc R . .
C5 C 0.33864(17) 0.61521(17) 0.16931(13) 0.0232(5) Uani 1 1 d . . .
C6 C 0.34586(19) 0.66689(18) 0.23637(14) 0.0288(6) Uani 1 1 d . . .
H6 H 0.4034 0.7039 0.2466 0.035 Uiso 1 1 calc R . .
C7 C 0.2724(2) 0.66465(19) 0.28627(14) 0.0321(6) Uani 1 1 d . . .
H7 H 0.2776 0.7008 0.3307 0.039 Uiso 1 1 calc R . .
C8 C 0.18911(19) 0.60840(19) 0.27133(14) 0.0296(6) Uani 1 1 d . . .
H8 H 0.1387 0.6053 0.3071 0.036 Uiso 1 1 calc R . .
C9 C 0.17707(17) 0.55726(17) 0.20687(13) 0.0236(5) Uani 1 1 d . . .
C10 C 0.25233(17) 0.56010(16) 0.15181(13) 0.0206(5) Uani 1 1 d . . .
C12 C 0.1681(2) 0.35383(19) 0.09368(16) 0.0369(7) Uani 1 1 d . . .
H12C H 0.2215 0.3139 0.0735 0.055 Uiso 1 1 calc R . .
H12A H 0.1053 0.3210 0.0843 0.055 Uiso 1 1 calc R . .
H12B H 0.1774 0.3615 0.1466 0.055 Uiso 1 1 calc R . .
C11 C 0.1547(2) 0.4411(2) -0.02324(14) 0.0335(6) Uani 1 1 d . . .
H11A H 0.1603 0.5056 -0.0472 0.050 Uiso 1 1 calc R . .
H11B H 0.0898 0.4132 -0.0331 0.050 Uiso 1 1 calc R . .
H11C H 0.2053 0.3968 -0.0424 0.050 Uiso 1 1 calc R . .
C13 C 0.07812(18) 0.50992(18) 0.19886(13) 0.0260(5) Uani 1 1 d . . .
C14 C 0.04100(18) 0.44375(18) 0.25740(14) 0.0260(5) Uani 1 1 d . . .
C15 C 0.0997(2) 0.40859(19) 0.31429(13) 0.0284(6) Uani 1 1 d . . .
H15 H 0.1658 0.4298 0.3183 0.034 Uiso 1 1 calc R . .
C16 C 0.0618(2) 0.3430(2) 0.36486(15) 0.0364(7) Uani 1 1 d . . .
H16 H 0.1017 0.3203 0.4041 0.044 Uiso 1 1 calc R . .
C17 C -0.0339(2) 0.3104(2) 0.35860(18) 0.0442(8) Uani 1 1 d . . .
H17 H -0.0599 0.2654 0.3934 0.053 Uiso 1 1 calc R . .
C18 C -0.0914(2) 0.3437(2) 0.30159(18) 0.0447(8) Uani 1 1 d . . .
H18 H -0.1568 0.3205 0.2969 0.054 Uiso 1 1 calc R . .
C19 C -0.05514(19) 0.4098(2) 0.25151(17) 0.0354(6) Uani 1 1 d . . .
H19 H -0.0957 0.4326 0.2127 0.042 Uiso 1 1 calc R . .
B1 B 0.13694(15) 0.78666(14) 0.44978(12) 0.0311(7) Uani 1 1 d D . .

loop_
_atom_site_aniso_label
_atom_site_aniso_U_11
_atom_site_aniso_U_22
_atom_site_aniso_U_33
_atom_site_aniso_U_23
_atom_site_aniso_U_13
_atom_site_aniso_U_12
F1A 0.032(2) 0.057(3) 0.160(6) -0.007(3) 0.018(3) 0.0131(19)
F1B 0.062(4) 0.048(3) 0.072(4) -0.016(3) 0.041(3) -0.009(3)
F2 0.0579(13) 0.0364(11) 0.158(2) -0.0017(13) -0.0110(15) -0.0006(10)
F3A 0.048(2) 0.047(2) 0.055(2) 0.0118(18) 0.0289(19) 0.003(2)
F3B 0.098(5) 0.081(4) 0.066(4) 0.029(3) -0.024(3) 0.000(3)
F4A 0.110(4) 0.072(3) 0.044(2) 0.0124(19) -0.038(2) -0.048(3)
F4B 0.025(3) 0.086(5) 0.203(10) -0.089(6) 0.022(4) -0.019(3)
O1 0.0248(9) 0.0454(11) 0.0310(10) 0.0021(9) -0.0043(8) 0.0024(8)
N1 0.0268(10) 0.0236(10) 0.0244(11) -0.0022(9) -0.0032(9) 0.0016(9)
C1 0.0240(11) 0.0181(11) 0.0235(11) 0.0022(9) -0.0050(10) 0.0028(9)
C2 0.0319(13) 0.0247(12) 0.0255(12) -0.0006(10) 0.0033(11) 0.0059(11)
C3 0.0262(12) 0.0297(13) 0.0352(14) 0.0049(12) 0.0085(11) 0.0034(11)
C4 0.0230(12) 0.0217(12) 0.0369(14) 0.0046(11) -0.0002(11) -0.0006(10)
C5 0.0253(12) 0.0172(11) 0.0272(12) 0.0034(10) -0.0022(10) 0.0004(10)
C6 0.0317(13) 0.0234(12) 0.0313(14) 0.0009(11) -0.0071(11) -0.0080(11)
C7 0.0404(15) 0.0302(13) 0.0258(13) -0.0057(11) -0.0018(12) -0.0044(12)
C8 0.0337(13) 0.0306(13) 0.0246(13) -0.0032(11) 0.0043(11) -0.0023(11)
C9 0.0252(12) 0.0211(11) 0.0244(12) 0.0015(10) -0.0009(10) 0.0011(10)
C10 0.0223(11) 0.0156(10) 0.0240(11) 0.0028(9) -0.0018(10) 0.0024(9)
C12 0.0457(16) 0.0227(13) 0.0423(16) 0.0046(12) -0.0115(14) -0.0076(12)
C11 0.0400(15) 0.0381(15) 0.0223(13) -0.0078(12) -0.0090(12) 0.0027(13)
C13 0.0230(12) 0.0287(13) 0.0263(12) -0.0060(11) 0.0001(10) 0.0027(10)
C14 0.0252(12) 0.0258(12) 0.0270(13) -0.0078(10) 0.0063(10) -0.0014(10)
C15 0.0327(13) 0.0279(13) 0.0245(12) -0.0059(11) 0.0049(11) 0.0008(11)
C16 0.0533(17) 0.0296(14) 0.0262(13) -0.0049(11) 0.0135(13) 0.0052(13)
C17 0.059(2) 0.0296(15) 0.0441(17) -0.0011(13) 0.0310(16) -0.0045(14)
C18 0.0368(15) 0.0396(16) 0.058(2) -0.0111(15) 0.0199(15) -0.0107(14)
C19 0.0254(13) 0.0371(15) 0.0437(16) -0.0097(13) 0.0053(12) -0.0027(11)
B1 0.0330(15) 0.0318(15) 0.0285(15) -0.0024(13) 0.0004(14) -0.0002(13)

loop_
_atom_type_symbol
_atom_type_description
_atom_type_scat_dispersion_real
_atom_type_scat_dispersion_imag
_atom_type_scat_source
C C 0.0033 0.0016 'International Tables Vol C Tables 4.2.6.8 and 6.1.1.4'
H H 0.0000 0.0000 'International Tables Vol C Tables 4.2.6.8 and 6.1.1.4'
B B 0.0013 0.0007 'International Tables Vol C Tables 4.2.6.8 and 6.1.1.4'
N N 0.0061 0.0033 'International Tables Vol C Tables 4.2.6.8 and 6.1.1.4'
O O 0.0106 0.0060 'International Tables Vol C Tables 4.2.6.8 and 6.1.1.4'
F F 0.0171 0.0103 'International Tables Vol C Tables 4.2.6.8 and 6.1.1.4'

loop_
_geom_angle_atom_site_label_1
_geom_angle_atom_site_label_2
_geom_angle_atom_site_label_3
_geom_angle
C1 N1 C12 111.25(19)
C1 N1 C11 116.2(2)
C12 N1 C11 109.3(2)
C1 N1 H1 104.4(16)
C12 N1 H1 107.3(16)
C11 N1 H1 107.9(16)
C2 C1 C10 122.4(2)
C2 C1 N1 118.0(2)
C10 C1 N1 119.6(2)
C1 C2 C3 120.8(2)
C1 C2 H2 119.6
C3 C2 H2 119.6
C4 C3 C2 119.6(2)
C4 C3 H3 120.2
C2 C3 H3 120.2
C3 C4 C5 121.1(2)
C3 C4 H4 119.5
C5 C4 H4 119.5
C4 C5 C6 118.4(2)
C4 C5 C10 121.0(2)
C6 C5 C10 120.6(2)
C7 C6 C5 121.3(2)
C7 C6 H6 119.3
C5 C6 H6 119.3
C6 C7 C8 118.9(2)
C6 C7 H7 120.6
C8 C7 H7 120.6
C9 C8 C7 122.7(2)
C9 C8 H8 118.7
C7 C8 H8 118.7
C8 C9 C10 120.0(2)
C8 C9 C13 114.0(2)
C10 C9 C13 125.8(2)
C5 C10 C1 115.1(2)
C5 C10 C9 116.5(2)
C1 C10 C9 128.4(2)
N1 C12 H12C 109.5
N1 C12 H12A 109.5
H12C C12 H12A 109.5
N1 C12 H12B 109.5
H12C C12 H12B 109.5
H12A C12 H12B 109.5
N1 C11 H11A 109.5
N1 C11 H11B 109.5
H11A C11 H11B 109.5
N1 C11 H11C 109.5
H11A C11 H11C 109.5
H11B C11 H11C 109.5
O1 C13 C14 120.3(2)
O1 C13 C9 120.1(2)
C14 C13 C9 119.7(2)
C19 C14 C15 119.0(2)
C19 C14 C13 117.7(2)
C15 C14 C13 123.1(2)
C16 C15 C14 120.2(3)
C16 C15 H15 119.9
C14 C15 H15 119.9
C15 C16 C17 120.2(3)
C15 C16 H16 119.9
C17 C16 H16 119.9
C18 C17 C16 119.7(3)
C18 C17 H17 120.2
C16 C17 H17 120.2
C19 C18 C17 120.7(3)
C19 C18 H18 119.6
C17 C18 H18 119.6
C18 C19 C14 120.2(3)
C18 C19 H19 119.9
C14 C19 H19 119.9
F1A B1 F4B 138.9(4)
F1A B1 F2 110.3(3)
F4B B1 F2 109.9(3)
F1A B1 F1B 42.5(3)
F4B B1 F1B 114.3(4)
F2 B1 F1B 125.9(3)
F1A B1 F3A 111.3(3)
F4B B1 F3A 38.2(4)
F2 B1 F3A 118.9(3)
F1B B1 F3A 115.1(3)
F1A B1 F3B 64.0(4)
F4B B1 F3B 107.2(5)
F2 B1 F3B 91.0(3)
F1B B1 F3B 103.8(4)
F3A B1 F3B 70.2(3)
F1A B1 F4A 108.5(4)
F4B B1 F4A 72.4(5)
F2 B1 F4A 99.8(2)
F1B B1 F4A 67.0(4)
F3A B1 F4A 107.0(3)
F3B B1 F4A 168.7(4)

loop_
_geom_bond_atom_site_label_1
_geom_bond_atom_site_label_2
_geom_bond_distance
F1A B1 1.352(2)
F1B B1 1.363(2)
F2 B1 1.3609(19)
F3A B1 1.364(2)
F3B B1 1.372(2)
F4A B1 1.372(2)
F4B B1 1.353(2)
O1 C13 1.229(3)
N1 C1 1.479(3)
N1 C12 1.497(3)
N1 C11 1.504(3)
N1 H1 0.92(3)
C1 C2 1.361(3)
C1 C10 1.435(3)
C2 C3 1.402(4)
C2 H2 0.9500
C3 C4 1.354(4)
C3 H3 0.9500
C4 C5 1.411(3)
C4 H4 0.9500
C5 C6 1.414(3)
C5 C10 1.431(3)
C6 C7 1.355(4)
C6 H6 0.9500
C7 C8 1.396(4)
C7 H7 0.9500
C8 C9 1.376(3)
C8 H8 0.9500
C9 C10 1.438(3)
C9 C13 1.502(3)
C12 H12C 0.9800
C12 H12A 0.9800
C12 H12B 0.9800
C11 H11A 0.9800
C11 H11B 0.9800
C11 H11C 0.9800
C13 C14 1.484(4)
C14 C19 1.394(3)
C14 C15 1.395(4)
C15 C16 1.381(4)
C15 H15 0.9500
C16 C17 1.383(4)
C16 H16 0.9500
C17 C18 1.379(5)
C17 H17 0.9500
C18 C19 1.373(4)
C18 H18 0.9500
C19 H19 0.9500

loop_
_geom_hbond_atom_site_label_D
_geom_hbond_atom_site_label_H
_geom_hbond_atom_site_label_A
_geom_hbond_distance_DH
_geom_hbond_distance_HA
_geom_hbond_distance_DA
_geom_hbond_angle_DHA
N1 H1 O1 0.92(3) 1.80(3) 2.660(3) 156(2)
